data_4307942
loop_
_publ_author_name
'Stanislav Groysman'
'R. H. Holm'

_publ_contact_author_address
;
Department of Chemistry and Chemical Biology
Harvard University
12 Oxford Street
Cambridge, MA 02138
USA
;
_publ_contact_author_email holm@chemistry.harvard.edu
_publ_contact_author_fax '617 496-9289'
_publ_contact_author_name 'Richard H. Holm'
_publ_contact_author_phone '617 495-0853'
_publ_section_title
;
Synthesis and Structures of Bis(dithiolene)tungsten(IV,VI) Thiolate and
Selenolate Complexes: Approaches to the Active Sites of Molybdenum and
Tungsten Formate Dehydrogenases
;
_journal_name_full 'Inorganic Chemistry'
_journal_page_first 4090
_journal_page_last 4102
_journal_paper_doi 10.1021/ic062441a
_journal_volume 46
_journal_year 2007
_chemical_formula_sum 'C29 H50 N2.5 O S5 W'
_chemical_formula_weight 793.86
_chemical_name_common (Et4N)[11]*CH3CN
_chemical_name_systematic
; 
 ? 
;
_space_group_IT_number 2
_symmetry_cell_setting triclinic
_symmetry_space_group_name_Hall '-P 1'
_symmetry_space_group_name_H-M 'P -1'
_atom_sites_solution_hydrogens geom
_atom_sites_solution_primary direct
_atom_sites_solution_secondary difmap
_audit_creation_method SHELXL-97
_cell_angle_alpha 74.0060(10)
_cell_angle_beta 88.7280(10)
_cell_angle_gamma 70.2530(10)
_cell_formula_units_Z 2
_cell_length_a 11.0113(6)
_cell_length_b 11.8192(6)
_cell_length_c 14.8440(8)
_cell_measurement_temperature 193(2)
_cell_volume 1742.50(16)
_computing_cell_refinement 'SMART (Bruker, 2001)'
_computing_data_collection 'SMART (Bruker, 2001)'
_computing_data_reduction 'SAINT (Bruker, 2003)'
_computing_molecular_graphics 'SHELXTL (Bruker, 2000)'
_computing_publication_material 'SHELXTL (Bruker, 2000)'
_computing_structure_refinement 'SHELXL-97 (Sheldrick, 1997)'
_computing_structure_solution 'SHELXS-97 (Sheldrick, 1990)'
_diffrn_ambient_temperature 193(2)
_diffrn_measured_fraction_theta_full 0.986
_diffrn_measured_fraction_theta_max 0.986
_diffrn_measurement_device_type 'Bruker Smart APEX CCD'
_diffrn_measurement_method \w
_diffrn_radiation_monochromator graphite
_diffrn_radiation_source 'fine-focus sealed tube'
_diffrn_radiation_type MoK\a
_diffrn_radiation_wavelength 0.71073
_diffrn_reflns_av_R_equivalents 0.0197
_diffrn_reflns_av_sigmaI/netI 0.0429
_diffrn_reflns_limit_h_max 14
_diffrn_reflns_limit_h_min -7
_diffrn_reflns_limit_k_max 15
_diffrn_reflns_limit_k_min -14
_diffrn_reflns_limit_l_max 19
_diffrn_reflns_limit_l_min -19
_diffrn_reflns_number 12396
_diffrn_reflns_theta_full 27.89
_diffrn_reflns_theta_max 27.89
_diffrn_reflns_theta_min 1.91
_exptl_absorpt_coefficient_mu 3.639
_exptl_absorpt_correction_T_max 0.6113
_exptl_absorpt_correction_T_min 0.4082
_exptl_absorpt_process_details 'SADABS (Sheldrick, 2002)'
_exptl_crystal_colour purple
_exptl_crystal_density_diffrn 1.513
_exptl_crystal_density_method 'not measured'
_exptl_crystal_description blocks
_exptl_crystal_F_000 807
_exptl_crystal_size_max 0.30
_exptl_crystal_size_mid 0.25
_exptl_crystal_size_min 0.15
_refine_diff_density_max 1.462
_refine_diff_density_min -0.630
_refine_diff_density_rms 0.118
_refine_ls_extinction_method none
_refine_ls_goodness_of_fit_ref 1.119
_refine_ls_hydrogen_treatment constr
_refine_ls_matrix_type full
_refine_ls_number_parameters 370
_refine_ls_number_reflns 8212
_refine_ls_number_restraints 0
_refine_ls_restrained_S_all 1.119
_refine_ls_R_factor_all 0.0427
_refine_ls_R_factor_gt 0.0379
_refine_ls_shift/su_max 0.001
_refine_ls_shift/su_mean 0.000
_refine_ls_structure_factor_coef Fsqd
_refine_ls_weighting_details 'calc w=1/[\s^2^(Fo^2^)+(0.0388P)^2^+1.0101P] where P=(Fo^2^+2Fc^2^)/3'
_refine_ls_weighting_scheme calc
_refine_ls_wR_factor_gt 0.0841
_refine_ls_wR_factor_ref 0.0865
_reflns_number_gt 7578
_reflns_number_total 8212
_reflns_threshold_expression >2sigma(I)
_cod_data_source_file ic062441asi20070323_105048_12.cif
_cod_data_source_block stas32full1
_cod_original_cell_volume 1742.51(16)
_cod_original_formula_sum 'C29 H50 N2.50 O S5 W'
_cod_database_code 4307942

loop_
_symmetry_equiv_pos_as_xyz
'x, y, z'
'-x, -y, -z'

loop_
_atom_site_label
_atom_site_type_symbol
_atom_site_fract_x
_atom_site_fract_y
_atom_site_fract_z
_atom_site_U_iso_or_equiv
_atom_site_adp_type
_atom_site_occupancy
_atom_site_symmetry_multiplicity
_atom_site_calc_flag
_atom_site_refinement_flags
_atom_site_disorder_assembly
_atom_site_disorder_group
C32 C 0.4385(9) 0.9435(7) 0.8926(5) 0.089(3) Uani 1 1 d . . .
H32A H 0.4635 1.0175 0.8669 0.134 Uiso 1 1 calc R . .
H32B H 0.4784 0.9004 0.9568 0.134 Uiso 1 1 calc R . .
H32C H 0.3441 0.9696 0.8935 0.134 Uiso 1 1 calc R . .
W1 W 0.708769(15) 0.633055(15) 0.750678(11) 0.02469(6) Uani 1 1 d . . .
S3 S 0.77408(11) 0.60206(10) 0.60098(8) 0.0320(2) Uani 1 1 d . . .
S1 S 0.47962(11) 0.75811(11) 0.68844(9) 0.0372(3) Uani 1 1 d . . .
S4 S 0.78165(11) 0.80917(10) 0.68770(8) 0.0333(2) Uani 1 1 d . . .
S2 S 0.63561(14) 0.74167(12) 0.86604(8) 0.0429(3) Uani 1 1 d . . .
O1 O 0.8316(3) 0.5344(3) 0.8373(2) 0.0346(7) Uani 1 1 d . . .
S5 S 0.61477(11) 0.47599(10) 0.74944(9) 0.0342(2) Uani 1 1 d . . .
N1 N 0.1955(4) 0.5272(4) 0.8366(3) 0.0345(8) Uani 1 1 d . . .
C1 C 0.8551(4) 0.7965(4) 0.5831(3) 0.0336(10) Uani 1 1 d . . .
C2 C 0.8532(4) 0.7067(4) 0.5457(3) 0.0338(10) Uani 1 1 d . . .
C13 C 0.7328(4) 0.3137(4) 0.7812(3) 0.0311(9) Uani 1 1 d . . .
C5 C 0.4159(5) 0.8575(5) 0.7571(4) 0.0491(14) Uani 1 1 d . . .
C17 C 0.8584(6) 0.2976(5) 0.7326(5) 0.0579(16) Uani 1 1 d . . .
H17A H 0.9050 0.3474 0.7508 0.069 Uiso 1 1 calc R . .
H17B H 0.8392 0.3278 0.6635 0.069 Uiso 1 1 calc R . .
C10 C 0.1039(5) 0.5552(6) 0.9104(4) 0.0510(14) Uani 1 1 d . . .
H10A H 0.0370 0.5174 0.9073 0.061 Uiso 1 1 calc R . .
H10B H 0.1527 0.5125 0.9727 0.061 Uiso 1 1 calc R . .
C8 C 0.2940(6) 0.5933(6) 0.8291(4) 0.0518(14) Uani 1 1 d . . .
H8A H 0.3544 0.5690 0.7818 0.062 Uiso 1 1 calc R . .
H8B H 0.2479 0.6850 0.8062 0.062 Uiso 1 1 calc R . .
C3 C 0.9126(5) 0.6866(5) 0.4565(4) 0.0485(13) Uani 1 1 d . . .
H3A H 0.9445 0.7550 0.4266 0.073 Uiso 1 1 calc R . .
H3B H 0.8472 0.6851 0.4135 0.073 Uiso 1 1 calc R . .
H3C H 0.9848 0.6065 0.4713 0.073 Uiso 1 1 calc R . .
C6 C 0.4844(6) 0.8546(5) 0.8313(4) 0.0503(14) Uani 1 1 d . . .
C7 C 0.2755(6) 0.9442(6) 0.7276(6) 0.074(2) Uani 1 1 d . . .
H7A H 0.2277 0.9490 0.7836 0.111 Uiso 1 1 calc R . .
H7B H 0.2351 0.9109 0.6877 0.111 Uiso 1 1 calc R . .
H7C H 0.2739 1.0281 0.6924 0.111 Uiso 1 1 calc R . .
C11 C 0.0367(6) 0.6897(6) 0.9054(5) 0.0616(17) Uani 1 1 d . . .
H11A H 0.1009 0.7278 0.9127 0.092 Uiso 1 1 calc R . .
H11B H -0.0220 0.6957 0.9559 0.092 Uiso 1 1 calc R . .
H11C H -0.0130 0.7339 0.8444 0.092 Uiso 1 1 calc R . .
C4 C 0.9177(6) 0.8942(5) 0.5430(4) 0.0570(15) Uani 1 1 d . . .
H4A H 0.9501 0.8859 0.4823 0.086 Uiso 1 1 calc R . .
H4B H 0.9899 0.8816 0.5865 0.086 Uiso 1 1 calc R . .
H4C H 0.8536 0.9782 0.5344 0.086 Uiso 1 1 calc R . .
C12 C 0.1178(6) 0.5760(7) 0.7411(4) 0.0648(18) Uani 1 1 d . . .
H12A H 0.0495 0.5380 0.7457 0.078 Uiso 1 1 calc R . .
H12B H 0.0741 0.6678 0.7275 0.078 Uiso 1 1 calc R . .
C9 C 0.3710(6) 0.5645(8) 0.9197(5) 0.071(2) Uani 1 1 d . . .
H9A H 0.3121 0.5792 0.9690 0.106 Uiso 1 1 calc R . .
H9B H 0.4231 0.6189 0.9117 0.106 Uiso 1 1 calc R . .
H9C H 0.4282 0.4766 0.9377 0.106 Uiso 1 1 calc R . .
C26 C 0.2680(6) 0.3885(5) 0.8585(5) 0.0571(15) Uani 1 1 d . . .
H26A H 0.3334 0.3746 0.8121 0.069 Uiso 1 1 calc R . .
H26B H 0.3153 0.3596 0.9212 0.069 Uiso 1 1 calc R . .
C19 C 0.9445(6) 0.1554(6) 0.7626(5) 0.070(2) Uani 1 1 d . . .
H19 H 1.0281 0.1444 0.7324 0.084 Uiso 1 1 calc R . .
C16 C 0.6638(7) 0.2359(6) 0.7526(7) 0.080(2) Uani 1 1 d . . .
H16A H 0.6457 0.2639 0.6835 0.096 Uiso 1 1 calc R . .
H16B H 0.5801 0.2488 0.7815 0.096 Uiso 1 1 calc R . .
C18 C 0.7648(9) 0.2690(6) 0.8864(4) 0.081(3) Uani 1 1 d . . .
H18A H 0.6842 0.2796 0.9193 0.097 Uiso 1 1 calc R . .
H18B H 0.8109 0.3189 0.9050 0.097 Uiso 1 1 calc R . .
C24 C 0.8765(8) 0.0830(6) 0.7319(5) 0.080(2) Uani 1 1 d . . .
H24A H 0.9342 -0.0055 0.7448 0.096 Uiso 1 1 calc R . .
H24B H 0.8532 0.1173 0.6633 0.096 Uiso 1 1 calc R . .
C23 C 0.7503(7) 0.0896(6) 0.7854(6) 0.078(2) Uani 1 1 d . . .
H23 H 0.7049 0.0369 0.7686 0.094 Uiso 1 1 calc R . .
C20 C 0.9706(9) 0.1159(7) 0.8652(6) 0.088(2) Uani 1 1 d . . .
H20A H 1.0308 0.0281 0.8852 0.105 Uiso 1 1 calc R . .
H20B H 1.0136 0.1688 0.8827 0.105 Uiso 1 1 calc R . .
C21 C 0.8537(10) 0.1251(7) 0.9148(6) 0.091(3) Uani 1 1 d . . .
H21 H 0.8770 0.0945 0.9841 0.110 Uiso 1 1 calc R . .
C27 C 0.1952(7) 0.5501(8) 0.6595(5) 0.090(3) Uani 1 1 d . . .
H27A H 0.2679 0.5806 0.6574 0.135 Uiso 1 1 calc R . .
H27B H 0.1397 0.5932 0.6008 0.135 Uiso 1 1 calc R . .
H27C H 0.2282 0.4596 0.6673 0.135 Uiso 1 1 calc R . .
C22 C 0.7807(10) 0.0551(7) 0.8894(6) 0.098(3) Uani 1 1 d . . .
H22A H 0.6988 0.0709 0.9207 0.117 Uiso 1 1 calc R . .
H22B H 0.8311 -0.0357 0.9127 0.117 Uiso 1 1 calc R . .
C25 C 0.1892(9) 0.3095(7) 0.8582(7) 0.111(4) Uani 1 1 d . . .
H25A H 0.1156 0.3314 0.8962 0.167 Uiso 1 1 calc R . .
H25B H 0.2423 0.2210 0.8847 0.167 Uiso 1 1 calc R . .
H25C H 0.1572 0.3235 0.7935 0.167 Uiso 1 1 calc R . .
N2 N 0.3834(6) 0.2202(6) 0.6894(5) 0.0786(18) Uani 1 1 d . . .
C28 C 0.4268(6) 0.1711(5) 0.6361(4) 0.0521(14) Uani 1 1 d . . .
C29 C 0.4835(7) 0.1055(6) 0.5682(4) 0.0662(18) Uani 1 1 d . . .
H29A H 0.5226 0.0156 0.6000 0.099 Uiso 1 1 calc R . .
H29B H 0.5502 0.1373 0.5381 0.099 Uiso 1 1 calc R . .
H29C H 0.4162 0.1189 0.5204 0.099 Uiso 1 1 calc R . .
C31 C 0.4679(19) 0.5299(19) 0.4990(16) 0.093(7) Uani 0.50 1 d P . .
C30 C 0.367(3) 0.640(3) 0.4991(12) 0.125(10) Uani 0.50 1 d P . .
N3 N 0.282(3) 0.738(2) 0.4955(14) 0.138(8) Uani 0.50 1 d P . .

loop_
_atom_site_aniso_label
_atom_site_aniso_U_11
_atom_site_aniso_U_22
_atom_site_aniso_U_33
_atom_site_aniso_U_23
_atom_site_aniso_U_13
_atom_site_aniso_U_12
C32 0.117(7) 0.061(4) 0.075(5) -0.036(4) 0.046(5) 0.001(4)
W1 0.02149(9) 0.02304(9) 0.02771(9) -0.00741(6) 0.00454(6) -0.00540(6)
S3 0.0330(6) 0.0317(5) 0.0337(5) -0.0141(4) 0.0102(4) -0.0109(4)
S1 0.0231(5) 0.0325(6) 0.0468(7) -0.0054(5) 0.0039(5) -0.0030(4)
S4 0.0361(6) 0.0249(5) 0.0400(6) -0.0101(4) 0.0069(5) -0.0117(4)
S2 0.0547(8) 0.0393(6) 0.0327(6) -0.0152(5) 0.0122(5) -0.0104(6)
O1 0.0307(17) 0.0322(16) 0.0332(16) -0.0024(13) -0.0039(13) -0.0062(13)
S5 0.0245(5) 0.0267(5) 0.0507(7) -0.0100(5) 0.0039(5) -0.0088(4)
N1 0.0252(19) 0.033(2) 0.045(2) -0.0120(17) 0.0019(16) -0.0097(15)
C1 0.027(2) 0.031(2) 0.035(2) 0.0003(18) 0.0030(18) -0.0093(18)
C2 0.028(2) 0.033(2) 0.034(2) -0.0022(18) 0.0082(18) -0.0089(18)
C13 0.033(2) 0.026(2) 0.035(2) -0.0125(18) 0.0073(18) -0.0081(17)
C5 0.037(3) 0.031(2) 0.067(4) -0.009(2) 0.025(3) -0.001(2)
C17 0.044(3) 0.038(3) 0.079(4) -0.007(3) 0.023(3) -0.007(2)
C10 0.032(3) 0.070(4) 0.060(3) -0.031(3) 0.018(2) -0.021(3)
C8 0.046(3) 0.058(3) 0.060(3) -0.015(3) 0.011(3) -0.030(3)
C3 0.044(3) 0.058(3) 0.038(3) -0.012(2) 0.016(2) -0.013(3)
C6 0.057(3) 0.036(3) 0.048(3) -0.015(2) 0.027(3) -0.003(2)
C7 0.036(3) 0.051(4) 0.110(6) -0.013(4) 0.020(3) 0.009(3)
C11 0.051(4) 0.061(4) 0.069(4) -0.037(3) -0.003(3) 0.001(3)
C4 0.064(4) 0.049(3) 0.061(4) -0.005(3) 0.018(3) -0.033(3)
C12 0.047(3) 0.077(4) 0.059(4) -0.025(3) -0.011(3) -0.001(3)
C9 0.054(4) 0.116(6) 0.073(4) -0.049(4) 0.015(3) -0.051(4)
C26 0.055(4) 0.037(3) 0.072(4) -0.013(3) 0.012(3) -0.008(3)
C19 0.051(4) 0.042(3) 0.093(5) -0.008(3) 0.028(4) 0.005(3)
C16 0.055(4) 0.058(4) 0.146(7) -0.059(5) 0.010(4) -0.020(3)
C18 0.127(7) 0.039(3) 0.048(4) -0.007(3) 0.008(4) 0.003(4)
C24 0.111(6) 0.053(4) 0.070(4) -0.037(3) 0.025(4) -0.009(4)
C23 0.056(4) 0.053(4) 0.133(7) -0.049(4) 0.020(4) -0.010(3)
C20 0.090(6) 0.049(4) 0.101(6) -0.002(4) -0.010(5) -0.009(4)
C21 0.120(8) 0.063(5) 0.059(4) 0.000(4) 0.004(5) -0.006(5)
C27 0.068(5) 0.117(7) 0.064(4) -0.051(5) -0.009(4) 0.014(4)
C22 0.145(8) 0.054(4) 0.097(6) -0.022(4) 0.074(6) -0.041(5)
C25 0.134(8) 0.066(5) 0.172(9) -0.066(6) 0.098(7) -0.063(5)
N2 0.055(3) 0.091(4) 0.100(5) -0.058(4) 0.007(3) -0.013(3)
C28 0.042(3) 0.047(3) 0.063(4) -0.022(3) -0.003(3) -0.005(2)
C29 0.075(5) 0.056(4) 0.053(4) -0.013(3) 0.008(3) -0.007(3)
C31 0.081(17) 0.091(18) 0.076(10) 0.003(13) -0.047(13) -0.007(11)
C30 0.19(3) 0.17(2) 0.043(9) 0.011(14) -0.029(14) -0.13(2)
N3 0.17(2) 0.141(18) 0.093(13) -0.011(13) -0.027(14) -0.062(16)

loop_
_atom_type_symbol
_atom_type_description
_atom_type_scat_dispersion_real
_atom_type_scat_dispersion_imag
_atom_type_scat_source
C C 0.0033 0.0016 'International Tables Vol C Tables 4.2.6.8 and 6.1.1.4'
H H 0.0000 0.0000 'International Tables Vol C Tables 4.2.6.8 and 6.1.1.4'
N N 0.0061 0.0033 'International Tables Vol C Tables 4.2.6.8 and 6.1.1.4'
O O 0.0106 0.0060 'International Tables Vol C Tables 4.2.6.8 and 6.1.1.4'
S S 0.1246 0.1234 'International Tables Vol C Tables 4.2.6.8 and 6.1.1.4'
W W -0.8490 6.8722 'International Tables Vol C Tables 4.2.6.8 and 6.1.1.4'

loop_
_geom_angle_atom_site_label_1
_geom_angle_atom_site_label_2
_geom_angle_atom_site_label_3
_geom_angle
_geom_angle_site_symmetry_1
_geom_angle_site_symmetry_3
_geom_angle_publ_flag
O1 W1 S2 83.72(11) . . ?
O1 W1 S3 109.12(11) . . ?
S2 W1 S3 158.49(4) . . ?
O1 W1 S5 95.21(11) . . ?
S2 W1 S5 115.14(5) . . ?
S3 W1 S5 81.66(4) . . ?
O1 W1 S4 101.99(11) . . ?
S2 W1 S4 80.99(4) . . ?
S3 W1 S4 79.49(4) . . ?
S5 W1 S4 157.78(4) . . ?
O1 W1 S1 154.86(11) . . ?
S2 W1 S1 78.93(5) . . ?
S3 W1 S1 93.19(4) . . ?
S5 W1 S1 76.21(4) . . ?
S4 W1 S1 93.15(4) . . ?
C2 S3 W1 110.13(17) . . ?
C5 S1 W1 107.4(2) . . ?
C1 S4 W1 109.50(16) . . ?
C6 S2 W1 111.1(2) . . ?
C13 S5 W1 113.99(15) . . ?
C10 N1 C26 110.7(4) . . ?
C10 N1 C8 111.8(4) . . ?
C26 N1 C8 108.2(4) . . ?
C10 N1 C12 108.6(4) . . ?
C26 N1 C12 110.3(5) . . ?
C8 N1 C12 107.2(4) . . ?
C2 C1 C4 125.5(5) . . ?
C2 C1 S4 120.4(3) . . ?
C4 C1 S4 114.0(4) . . ?
C1 C2 C3 125.3(4) . . ?
C1 C2 S3 119.5(3) . . ?
C3 C2 S3 115.2(4) . . ?
C18 C13 C16 109.9(6) . . ?
C18 C13 C17 108.8(5) . . ?
C16 C13 C17 108.9(5) . . ?
C18 C13 S5 108.8(3) . . ?
C16 C13 S5 105.5(4) . . ?
C17 C13 S5 114.9(3) . . ?
C6 C5 C7 123.8(5) . . ?
C6 C5 S1 121.6(4) . . ?
C7 C5 S1 114.7(5) . . ?
C13 C17 C19 108.8(4) . . ?
C11 C10 N1 117.3(5) . . ?
C9 C8 N1 114.1(5) . . ?
C5 C6 C32 125.0(6) . . ?
C5 C6 S2 120.0(4) . . ?
C32 C6 S2 115.0(5) . . ?
C27 C12 N1 115.4(5) . . ?
C25 C26 N1 116.1(6) . . ?
C20 C19 C24 111.9(6) . . ?
C20 C19 C17 107.6(6) . . ?
C24 C19 C17 109.4(6) . . ?
C13 C16 C23 110.9(6) . . ?
C13 C18 C21 108.6(5) . . ?
C19 C24 C23 110.1(5) . . ?
C22 C23 C24 110.6(7) . . ?
C22 C23 C16 106.8(6) . . ?
C24 C23 C16 103.7(6) . . ?
C21 C20 C19 112.8(7) . . ?
C22 C21 C20 112.7(8) . . ?
C22 C21 C18 108.0(8) . . ?
C20 C21 C18 107.3(7) . . ?
C21 C22 C23 112.6(6) . . ?
N2 C28 C29 179.0(8) . . ?
C31 C31 C30 173(5) 2_666 . ?
N3 C30 C31 177(3) . . ?

loop_
_geom_bond_atom_site_label_1
_geom_bond_atom_site_label_2
_geom_bond_distance
_geom_bond_site_symmetry_2
_geom_bond_publ_flag
C32 C6 1.528(8) . ?
W1 O1 1.741(3) . ?
W1 S2 2.3834(12) . ?
W1 S3 2.4060(11) . ?
W1 S5 2.4158(11) . ?
W1 S4 2.4236(11) . ?
W1 S1 2.4972(11) . ?
S3 C2 1.761(5) . ?
S1 C5 1.727(6) . ?
S4 C1 1.754(5) . ?
S2 C6 1.725(6) . ?
S5 C13 1.854(4) . ?
N1 C10 1.501(6) . ?
N1 C26 1.504(6) . ?
N1 C8 1.523(6) . ?
N1 C12 1.532(7) . ?
C1 C2 1.331(7) . ?
C1 C4 1.518(7) . ?
C2 C3 1.507(6) . ?
C13 C18 1.513(8) . ?
C13 C16 1.517(8) . ?
C13 C17 1.525(7) . ?
C5 C6 1.335(9) . ?
C5 C7 1.531(8) . ?
C17 C19 1.566(7) . ?
C10 C11 1.490(8) . ?
C8 C9 1.499(8) . ?
C12 C27 1.506(9) . ?
C26 C25 1.475(10) . ?
C19 C20 1.467(11) . ?
C19 C24 1.472(11) . ?
C16 C23 1.606(9) . ?
C18 C21 1.590(9) . ?
C24 C23 1.575(10) . ?
C23 C22 1.498(12) . ?
C20 C21 1.455(12) . ?
C21 C22 1.452(13) . ?
N2 C28 1.114(8) . ?
C28 C29 1.443(8) . ?
C31 C31 0.81(4) 2_666 ?
C31 C30 1.39(4) . ?
C30 N3 1.21(3) . ?
